data_2232551
loop_
_publ_author_name
'Herbst, Leandra'
'Visser, Hendrik G.'
'Roodt, Andreas'
'Muller, Theunis J.'

_publ_section_title
;
 <i>cyclo</i>-Tetra-\m-oxido-tetrakis[(acetylacetonato-\k^2^<i>O</i>,<i>O</i>')bis(ethanolato-\k<i>O</i>)niobium(V)]
;
_journal_coeditor_code BG2426
_journal_issue 12
_journal_name_full 'Acta Crystallographica Section E'
_journal_page_first m1669
_journal_page_last m1670
_journal_paper_doi 10.1107/S1600536811044138
_journal_volume 67
_journal_year 2011
_chemical_formula_iupac '[Nb4 (C2 H5 O)8 (C5 H7 O2)4 O4]'
_chemical_formula_moiety 'C36 H68 Nb4 O20'
_chemical_formula_sum 'C36 H68 Nb4 O20'
_chemical_formula_weight 1192.54
_chemical_name_systematic
;
<i>cyclo</i>-Tetra-\m-oxido-tetrakis[(acetylacetonato-
\k^2^<i>O</i>,<i>O</i>')bis(ethanolato-\k<i>O</i>)niobium(V)]
;
_space_group_IT_number 14
_symmetry_cell_setting monoclinic
_symmetry_space_group_name_Hall '-P 2ybc'
_symmetry_space_group_name_H-M 'P 1 21/c 1'
_atom_sites_solution_hydrogens geom
_atom_sites_solution_primary direct
_atom_sites_solution_secondary difmap
_audit_creation_method 'WinGX routine CIF_UPDATE'
_cell_angle_alpha 90
_cell_angle_beta 136.982(13)
_cell_angle_gamma 90
_cell_formula_units_Z 2
_cell_length_a 13.907(5)
_cell_length_b 12.662(5)
_cell_length_c 21.354(5)
_cell_measurement_reflns_used 9935
_cell_measurement_temperature 180(2)
_cell_measurement_theta_max 28.33
_cell_measurement_theta_min 2.68
_cell_volume 2565.3(16)
_computing_cell_refinement 'SAINT-Plus (Bruker, 2004)'
_computing_data_collection 'APEX2 (Bruker, 2010)'
_computing_data_reduction 'SAINT-Plus (Bruker, 2004)'
_computing_molecular_graphics 'DIAMOND (Brandenburg & Putz, 2005)'
_computing_publication_material 'WinGX (Farrugia, 1999)'
_computing_structure_refinement 'SHELXL97 (Sheldrick, 2008)'
_computing_structure_solution 'SHELXS97 (Sheldrick, 2008)'
_diffrn_ambient_temperature 180(2)
_diffrn_measured_fraction_theta_full 0.999
_diffrn_measured_fraction_theta_max 0.999
_diffrn_measurement_device_type
;
Bruker X8 APEXII 4K Kappa CCD
;
_diffrn_measurement_method '\f and \w scans'
_diffrn_radiation_monochromator graphite
_diffrn_radiation_source 'fine-focus sealed tube'
_diffrn_radiation_type MoK\a
_diffrn_radiation_wavelength 0.71073
_diffrn_reflns_av_R_equivalents 0.0322
_diffrn_reflns_limit_h_max 18
_diffrn_reflns_limit_h_min -18
_diffrn_reflns_limit_k_max 16
_diffrn_reflns_limit_k_min -16
_diffrn_reflns_limit_l_max 28
_diffrn_reflns_limit_l_min -25
_diffrn_reflns_number 42149
_diffrn_reflns_theta_full 28
_diffrn_reflns_theta_max 28
_diffrn_reflns_theta_min 3.22
_exptl_absorpt_coefficient_mu 0.938
_exptl_absorpt_correction_T_max 0.778
_exptl_absorpt_correction_T_min 0.701
_exptl_absorpt_correction_type multi-scan
_exptl_absorpt_process_details '(SADABS; Bruker, 2004)'
_exptl_crystal_colour colourless
_exptl_crystal_density_diffrn 1.544
_exptl_crystal_density_method 'not measured'
_exptl_crystal_description cuboid
_exptl_crystal_F_000 1216
_exptl_crystal_size_max 0.48
_exptl_crystal_size_mid 0.32
_exptl_crystal_size_min 0.27
_refine_diff_density_max 2.432
_refine_diff_density_min -1.318
_refine_ls_extinction_method none
_refine_ls_goodness_of_fit_ref 1.06
_refine_ls_hydrogen_treatment constr
_refine_ls_matrix_type full
_refine_ls_number_parameters 310
_refine_ls_number_reflns 6191
_refine_ls_number_restraints 85
_refine_ls_restrained_S_all 1.081
_refine_ls_R_factor_all 0.0389
_refine_ls_R_factor_gt 0.0309
_refine_ls_shift/su_max 0.002
_refine_ls_shift/su_mean 0
_refine_ls_structure_factor_coef Fsqd
_refine_ls_weighting_details 'calc w=1/[\s^2^(Fo^2^)+(0.0310P)^2^+4.1146P] where P=(Fo^2^+2Fc^2^)/3'
_refine_ls_weighting_scheme calc
_refine_ls_wR_factor_ref 0.0796
_reflns_number_gt 5355
_reflns_number_total 6191
_reflns_threshold_expression I>2\s(I)
_cod_data_source_file bg2426.cif
_cod_data_source_block I
_cod_original_cell_volume 2565.4(15)
_cod_original_sg_symbol_H-M 'P 21/c'
_cod_original_formula_sum 'C36 H68 Nb4 O20 '
_cod_database_code 2232551
_cod_database_fobs_code 2232551

loop_
_symmetry_equiv_pos_as_xyz
'x, y, z'
'-x, y+1/2, -z+1/2'
'-x, -y, -z'
'x, -y-1/2, z-1/2'

loop_
_atom_site_type_symbol
_atom_site_label
_atom_site_fract_x
_atom_site_fract_y
_atom_site_fract_z
_atom_site_U_iso_or_equiv
_atom_site_adp_type
_atom_site_calc_flag
_atom_site_refinement_flags
_atom_site_occupancy
_atom_site_disorder_assembly
_atom_site_disorder_group
C C1 0.4871(3) 0.5567(3) 0.2203(2) 0.0376(6) Uani d . 1 . .
C C2 0.5266(3) 0.6468(3) 0.2724(2) 0.0440(7) Uani d . 1 . .
H H2 0.4807 0.7098 0.2414 0.053 Uiso calc R 1 . .
C C3 0.6286(3) 0.6484(2) 0.3664(2) 0.0377(6) Uani d . 1 . .
C C4 0.3652(4) 0.5634(3) 0.1170(2) 0.0635(11) Uani d . 1 . .
H H4A 0.3966 0.544 0.0908 0.095 Uiso calc R 1 . .
H H4B 0.3295 0.6344 0.0993 0.095 Uiso calc R 1 . .
H H4C 0.2918 0.5161 0.0952 0.095 Uiso calc R 1 . .
C C5 0.6564(5) 0.7475(3) 0.4162(3) 0.0597(10) Uani d . 1 . .
H H5A 0.6275 0.7376 0.445 0.09 Uiso calc R 1 . .
H H5B 0.6043 0.8049 0.3732 0.09 Uiso calc R 1 . .
H H5C 0.7553 0.7635 0.462 0.09 Uiso calc R 1 . .
C C6 0.4762(4) 0.3502(4) 0.3446(3) 0.0611(10) Uani d . 1 . .
H H6A 0.4608 0.283 0.3581 0.073 Uiso calc R 1 . .
H H6B 0.4148 0.3529 0.2791 0.073 Uiso calc R 1 . .
C C7 0.4382(5) 0.4360(5) 0.3696(4) 0.0893(17) Uani d . 1 . .
H H7A 0.3415 0.4284 0.336 0.134 Uiso calc R 1 . .
H H7B 0.4506 0.5027 0.3548 0.134 Uiso calc R 1 . .
H H7C 0.4976 0.4331 0.4342 0.134 Uiso calc R 1 . .
C C8 0.7632(4) 0.2881(3) 0.2822(3) 0.0485(8) Uani d U 1 . .
H H8A 0.8199 0.3423 0.2892 0.058 Uiso calc R 1 A 3
H H8B 0.6702 0.2895 0.2191 0.058 Uiso calc R 1 A 3
C C10 1.0999(3) 0.4854(3) 0.3539(2) 0.0402(7) Uani d . 1 . .
C C11 1.1829(4) 0.5716(3) 0.3770(3) 0.0494(8) Uani d . 1 . .
H H11 1.2651 0.5589 0.3937 0.059 Uiso calc R 1 . .
C C12 1.1506(4) 0.6763(3) 0.3769(2) 0.0468(8) Uani d . 1 . .
C C13 1.1348(4) 0.3772(3) 0.3489(3) 0.0571(9) Uani d . 1 . .
H H13A 1.0784 0.36 0.2861 0.086 Uiso calc R 1 . .
H H13B 1.116 0.3276 0.3729 0.086 Uiso calc R 1 . .
H H13C 1.2328 0.3739 0.3844 0.086 Uiso calc R 1 . .
C C14 1.2474(5) 0.7644(4) 0.4018(3) 0.0672(12) Uani d . 1 . .
H H14A 1.3141 0.7374 0.4039 0.101 Uiso calc R 1 . .
H H14B 1.2967 0.7925 0.4609 0.101 Uiso calc R 1 . .
H H14C 1.1926 0.8194 0.3566 0.101 Uiso calc R 1 . .
C C15 0.9542(5) 0.8296(3) 0.4372(3) 0.0672(11) Uani d . 1 . .
H H15A 1.0526 0.81 0.4879 0.081 Uiso calc R 1 . .
H H15B 0.921 0.8503 0.4625 0.081 Uiso calc R 1 . .
C C16 0.9434(7) 0.9182(4) 0.3908(4) 0.103(2) Uani d . 1 . .
H H16A 0.8466 0.9396 0.3416 0.155 Uiso calc R 1 . .
H H16B 0.9777 0.8989 0.3665 0.155 Uiso calc R 1 . .
H H16C 0.9986 0.9755 0.4333 0.155 Uiso calc R 1 . .
O O1 0.81776(19) 0.51714(15) 0.36184(13) 0.0296(4) Uani d . 1 B .
O O2 0.54526(19) 0.46715(16) 0.25306(13) 0.0342(4) Uani d . 1 C .
O O3 0.7048(2) 0.56870(15) 0.41852(13) 0.0323(4) Uani d . 1 C .
O O4 0.6178(2) 0.35591(17) 0.39197(14) 0.0351(4) Uani d . 1 C .
O O5 0.90700(18) 0.40537(14) 0.51497(12) 0.0290(4) Uani d . 1 . .
O O6 0.7517(2) 0.31023(15) 0.34129(13) 0.0322(4) Uani d U 1 C .
O O7 0.9881(2) 0.49253(17) 0.33447(14) 0.0362(4) Uani d . 1 . .
O O8 1.0433(2) 0.70416(18) 0.35616(16) 0.0434(5) Uani d . 1 . .
O O9 0.8765(2) 0.74043(15) 0.38001(14) 0.0386(5) Uani d . 1 . .
O O10 0.7637(2) 0.62579(19) 0.22326(14) 0.0458(5) Uani d U 1 . .
Nb Nb1 0.74205(2) 0.422519(18) 0.394088(15) 0.02353(7) Uani d . 1 . .
Nb Nb2 0.90559(2) 0.611158(19) 0.352545(16) 0.02815(7) Uani d . 1 . .
C C17A 0.7186(18) 0.6351(11) 0.1421(9) 0.075(4) Uani d PDU 0.399(12) B 1
H H17A 0.7289 0.7091 0.1364 0.09 Uiso calc PR 0.399(12) B 1
H H17B 0.618 0.6213 0.0954 0.09 Uiso calc PR 0.399(12) B 1
C C18A 0.7686(18) 0.5806(10) 0.1159(9) 0.088(5) Uani d PDU 0.399(12) B 1
H H18A 0.6919 0.5624 0.0521 0.132 Uiso calc PR 0.399(12) B 1
H H18B 0.8142 0.5173 0.1519 0.132 Uiso calc PR 0.399(12) B 1
H H18C 0.8352 0.6235 0.1253 0.132 Uiso calc PR 0.399(12) B 1
C C17B 0.7207(17) 0.5822(11) 0.1469(7) 0.145(7) Uani d PDU 0.601(12) B 2
H H17C 0.7969 0.5989 0.1545 0.174 Uiso calc PR 0.601(12) B 2
H H17D 0.7274 0.5067 0.1572 0.174 Uiso calc PR 0.601(12) B 2
C C18B 0.6150(15) 0.5917(14) 0.0646(7) 0.184(8) Uani d PDU 0.601(12) B 2
H H18D 0.5957 0.6654 0.049 0.276 Uiso calc PR 0.601(12) B 2
H H18E 0.5366 0.5595 0.0484 0.276 Uiso calc PR 0.601(12) B 2
H H18F 0.6292 0.5578 0.0317 0.276 Uiso calc PR 0.601(12) B 2
C C9A 0.828(3) 0.1850(12) 0.3022(14) 0.068(4) Uani d PU 0.53(5) C 3
H H9A1 0.9206 0.1841 0.3642 0.102 Uiso calc PR 0.53(5) C 3
H H9A2 0.8335 0.1718 0.2608 0.102 Uiso calc PR 0.53(5) C 3
H H9A3 0.7713 0.1312 0.2948 0.102 Uiso calc PR 0.53(5) C 3
C C9B 0.885(4) 0.218(3) 0.330(2) 0.076(7) Uani d PU 0.47(5) C 4
H H9B1 0.9691 0.2514 0.3856 0.114 Uiso calc PR 0.47(5) C 4
H H9B2 0.8959 0.2052 0.2909 0.114 Uiso calc PR 0.47(5) C 4
H H9B3 0.8706 0.1524 0.3442 0.114 Uiso calc PR 0.47(5) C 4

loop_
_atom_site_aniso_label
_atom_site_aniso_U_11
_atom_site_aniso_U_22
_atom_site_aniso_U_33
_atom_site_aniso_U_12
_atom_site_aniso_U_13
_atom_site_aniso_U_23
C1 0.0264(13) 0.0447(17) 0.0305(14) 0.0065(12) 0.0172(12) 0.0082(12)
C2 0.0424(17) 0.0394(16) 0.0411(17) 0.0187(13) 0.0276(15) 0.0129(13)
C3 0.0385(15) 0.0342(15) 0.0430(17) 0.0098(12) 0.0306(14) 0.0032(12)
C4 0.050(2) 0.067(3) 0.0319(17) 0.0135(19) 0.0168(17) 0.0112(16)
C5 0.073(3) 0.0414(19) 0.055(2) 0.0217(18) 0.044(2) 0.0049(16)
C6 0.0350(17) 0.085(3) 0.065(2) -0.0114(18) 0.0373(19) -0.001(2)
C7 0.051(2) 0.138(5) 0.096(4) 0.005(3) 0.059(3) -0.010(3)
C8 0.061(2) 0.0451(18) 0.053(2) -0.0026(15) 0.0460(19) -0.0075(15)
C10 0.0412(16) 0.0536(19) 0.0353(15) -0.0021(14) 0.0310(14) -0.0027(13)
C11 0.0457(18) 0.065(2) 0.053(2) -0.0088(16) 0.0408(18) -0.0069(17)
C12 0.0495(19) 0.058(2) 0.0404(17) -0.0157(16) 0.0354(16) -0.0031(15)
C13 0.063(2) 0.058(2) 0.069(3) 0.0047(18) 0.054(2) -0.0039(19)
C14 0.072(3) 0.077(3) 0.068(3) -0.037(2) 0.056(2) -0.017(2)
C15 0.069(3) 0.043(2) 0.061(2) -0.0029(18) 0.038(2) -0.0100(18)
C16 0.124(5) 0.041(2) 0.084(4) -0.015(3) 0.057(4) -0.007(2)
O1 0.0278(9) 0.0305(9) 0.0309(10) -0.0011(7) 0.0216(8) 0.0001(8)
O2 0.0233(9) 0.0367(11) 0.0271(9) 0.0011(8) 0.0134(8) 0.0016(8)
O3 0.0328(10) 0.0305(10) 0.0325(10) 0.0072(8) 0.0235(9) 0.0019(8)
O4 0.0279(9) 0.0416(11) 0.0370(11) -0.0051(8) 0.0241(9) -0.0019(9)
O5 0.0244(9) 0.0302(9) 0.0264(9) -0.0001(7) 0.0167(8) 0.0008(7)
O6 0.0343(10) 0.0286(10) 0.0345(10) -0.0007(8) 0.0254(9) -0.0033(8)
O7 0.0365(10) 0.0408(11) 0.0386(11) -0.0071(9) 0.0298(10) -0.0068(9)
O8 0.0483(13) 0.0421(12) 0.0479(13) -0.0052(10) 0.0378(12) 0.0059(10)
O9 0.0347(10) 0.0269(10) 0.0412(11) 0.0046(8) 0.0236(10) 0.0015(8)
O10 0.0421(12) 0.0540(14) 0.0261(10) 0.0004(10) 0.0201(10) 0.0054(9)
Nb1 0.01917(11) 0.02425(12) 0.02382(12) 0.00004(8) 0.01465(10) -0.00014(8)
Nb2 0.02496(12) 0.03010(13) 0.02436(12) -0.00099(9) 0.01643(11) 0.00325(9)
C17A 0.111(9) 0.059(8) 0.047(6) 0.011(7) 0.056(6) 0.018(6)
C18A 0.149(14) 0.080(9) 0.066(8) -0.016(8) 0.088(10) -0.010(6)
C17B 0.209(12) 0.087(8) 0.041(4) 0.084(8) 0.060(6) 0.026(5)
C18B 0.122(11) 0.31(2) 0.062(5) 0.006(11) 0.048(6) -0.063(9)
C9A 0.113(12) 0.048(6) 0.084(8) 0.008(6) 0.085(9) -0.009(5)
C9B 0.107(14) 0.075(13) 0.098(13) 0.051(10) 0.091(12) 0.045(9)

loop_
_atom_type_symbol
_atom_type_description
_atom_type_scat_dispersion_real
_atom_type_scat_dispersion_imag
_atom_type_scat_source
C C 0.0033 0.0016 'International Tables Vol C Tables 4.2.6.8 and 6.1.1.4'
H H 0 0 'International Tables Vol C Tables 4.2.6.8 and 6.1.1.4'
O O 0.0106 0.006 'International Tables Vol C Tables 4.2.6.8 and 6.1.1.4'
Cl Cl 0.1484 0.1585 'International Tables Vol C Tables 4.2.6.8 and 6.1.1.4'
Nb Nb -2.0727 0.6215 'International Tables Vol C Tables 4.2.6.8 and 6.1.1.4'

loop_
_geom_angle_atom_site_label_1
_geom_angle_atom_site_label_2
_geom_angle_atom_site_label_3
_geom_angle_site_symmetry_1
_geom_angle_site_symmetry_3
_geom_angle
O2 C1 C2 . . 124.8(3)
O2 C1 C4 . . 116.1(3)
C2 C1 C4 . . 119.1(3)
C3 C2 C1 . . 124.3(3)
C3 C2 H2 . . 117.9
C1 C2 H2 . . 117.9
O3 C3 C2 . . 124.9(3)
O3 C3 C5 . . 114.9(3)
C2 C3 C5 . . 120.3(3)
C1 C4 H4A . . 109.5
C1 C4 H4B . . 109.5
H4A C4 H4B . . 109.5
C1 C4 H4C . . 109.5
H4A C4 H4C . . 109.5
H4B C4 H4C . . 109.5
C3 C5 H5A . . 109.5
C3 C5 H5B . . 109.5
H5A C5 H5B . . 109.5
C3 C5 H5C . . 109.5
H5A C5 H5C . . 109.5
H5B C5 H5C . . 109.5
O4 C6 C7 . . 112.7(3)
O4 C6 H6A . . 109.1
C7 C6 H6A . . 109.1
O4 C6 H6B . . 109.1
C7 C6 H6B . . 109.1
H6A C6 H6B . . 107.8
C6 C7 H7A . . 109.5
C6 C7 H7B . . 109.5
H7A C7 H7B . . 109.5
C6 C7 H7C . . 109.5
H7A C7 H7C . . 109.5
H7B C7 H7C . . 109.5
O6 C8 C9A . . 111.3(7)
O6 C8 C9B . . 109.2(9)
O6 C8 H8A . . 109.4
C9A C8 H8A . . 109.4
C9B C8 H8A . . 85.6
O6 C8 H8B . . 109.4
C9A C8 H8B . . 109.4
C9B C8 H8B . . 131.4
H8A C8 H8B . . 108
O7 C10 C11 . . 123.6(3)
O7 C10 C13 . . 115.1(3)
C11 C10 C13 . . 121.4(3)
C10 C11 C12 . . 124.2(3)
C10 C11 H11 . . 117.9
C12 C11 H11 . . 117.9
O8 C12 C11 . . 124.2(3)
O8 C12 C14 . . 115.9(4)
C11 C12 C14 . . 119.8(3)
C10 C13 H13A . . 109.5
C10 C13 H13B . . 109.5
H13A C13 H13B . . 109.5
C10 C13 H13C . . 109.5
H13A C13 H13C . . 109.5
H13B C13 H13C . . 109.5
C12 C14 H14A . . 109.5
C12 C14 H14B . . 109.5
H14A C14 H14B . . 109.5
C12 C14 H14C . . 109.5
H14A C14 H14C . . 109.5
H14B C14 H14C . . 109.5
O9 C15 C16 . . 113.7(4)
O9 C15 H15A . . 108.8
C16 C15 H15A . . 108.8
O9 C15 H15B . . 108.8
C16 C15 H15B . . 108.8
H15A C15 H15B . . 107.7
C15 C16 H16A . . 109.5
C15 C16 H16B . . 109.5
H16A C16 H16B . . 109.5
C15 C16 H16C . . 109.5
H16A C16 H16C . . 109.5
H16B C16 H16C . . 109.5
Nb2 O1 Nb1 . . 170.20(11)
C1 O2 Nb1 . . 129.84(19)
C3 O3 Nb1 . . 132.58(19)
C6 O4 Nb1 . . 144.2(2)
Nb1 O5 Nb2 . 3_766 177.29(11)
C8 O6 Nb1 . . 142.3(2)
C10 O7 Nb2 . . 133.4(2)
C12 O8 Nb2 . . 129.8(2)
C15 O9 Nb2 . . 139.6(2)
C17A O10 Nb2 . . 153.1(7)
C17B O10 Nb2 . . 140.8(5)
O5 Nb1 O6 . . 101.06(9)
O5 Nb1 O4 . . 99.35(9)
O6 Nb1 O4 . . 96.49(9)
O5 Nb1 O1 . . 97.11(8)
O6 Nb1 O1 . . 87.74(8)
O4 Nb1 O1 . . 161.86(8)
O5 Nb1 O3 . . 92.12(8)
O6 Nb1 O3 . . 163.72(8)
O4 Nb1 O3 . . 90.68(9)
O1 Nb1 O3 . . 81.13(8)
O5 Nb1 O2 . . 171.80(8)
O6 Nb1 O2 . . 86.33(8)
O4 Nb1 O2 . . 83.19(9)
O1 Nb1 O2 . . 79.48(8)
O3 Nb1 O2 . . 80.01(8)
O1 Nb2 O9 . . 102.78(9)
O1 Nb2 O10 . . 98.99(10)
O9 Nb2 O10 . . 97.89(10)
O1 Nb2 O5 . 3_766 93.52(8)
O9 Nb2 O5 . 3_766 90.28(8)
O10 Nb2 O5 . 3_766 163.13(9)
O1 Nb2 O7 . . 93.03(8)
O9 Nb2 O7 . . 162.89(9)
O10 Nb2 O7 . . 85.90(10)
O5 Nb2 O7 3_766 . 82.15(8)
O1 Nb2 O8 . . 169.64(8)
O9 Nb2 O8 . . 84.44(9)
O10 Nb2 O8 . . 87.20(10)
O5 Nb2 O8 3_766 . 78.88(8)
O7 Nb2 O8 . . 79.06(9)
O10 C17A C18A . . 126.0(13)
O10 C17A H17A . . 105.8
C18A C17A H17A . . 105.8
O10 C17A H17B . . 105.8
C18A C17A H17B . . 105.8
H17A C17A H17B . . 106.2
C18B C17B O10 . . 133.5(13)
C18B C17B H17C . . 103.8
O10 C17B H17C . . 103.8
C18B C17B H17D . . 103.8
O10 C17B H17D . . 103.8
H17C C17B H17D . . 105.4
C17B C18B H18D . . 109.5
C17B C18B H18E . . 109.5
H18D C18B H18E . . 109.5
C17B C18B H18F . . 109.5
H18D C18B H18F . . 109.5
H18E C18B H18F . . 109.5
C8 C9A H9A1 . . 109.5
C8 C9A H9A2 . . 109.5
C8 C9A H9A3 . . 109.5
C8 C9B H9B1 . . 109.5
C8 C9B H9B2 . . 109.5
C8 C9B H9B3 . . 109.5

loop_
_geom_bond_atom_site_label_1
_geom_bond_atom_site_label_2
_geom_bond_site_symmetry_2
_geom_bond_distance
C1 O2 . 1.266(4)
C1 C2 . 1.396(5)
C1 C4 . 1.509(4)
C2 C3 . 1.370(4)
C2 H2 . 0.93
C3 O3 . 1.286(3)
C3 C5 . 1.501(4)
C4 H4A . 0.96
C4 H4B . 0.96
C4 H4C . 0.96
C5 H5A . 0.96
C5 H5B . 0.96
C5 H5C . 0.96
C6 O4 . 1.412(4)
C6 C7 . 1.468(6)
C6 H6A . 0.97
C6 H6B . 0.97
C7 H7A . 0.96
C7 H7B . 0.96
C7 H7C . 0.96
C8 O6 . 1.411(4)
C8 C9A . 1.460(15)
C8 C9B . 1.476(16)
C8 H8A . 0.97
C8 H8B . 0.97
C10 O7 . 1.287(4)
C10 C11 . 1.390(5)
C10 C13 . 1.484(5)
C11 C12 . 1.398(5)
C11 H11 . 0.93
C12 O8 . 1.258(4)
C12 C14 . 1.514(5)
C13 H13A . 0.96
C13 H13B . 0.96
C13 H13C . 0.96
C14 H14A . 0.96
C14 H14B . 0.96
C14 H14C . 0.96
C15 O9 . 1.415(4)
C15 C16 . 1.429(6)
C15 H15A . 0.97
C15 H15B . 0.97
C16 H16A . 0.96
C16 H16B . 0.96
C16 H16C . 0.96
O1 Nb2 . 1.8173(19)
O1 Nb1 . 2.0196(19)
O2 Nb1 . 2.197(2)
O3 Nb1 . 2.089(2)
O4 Nb1 . 1.894(2)
O5 Nb1 . 1.8204(19)
O5 Nb2 3_766 2.0145(19)
O6 Nb1 . 1.8793(19)
O7 Nb2 . 2.090(2)
O8 Nb2 . 2.201(2)
O9 Nb2 . 1.880(2)
O10 C17A . 1.349(12)
O10 C17B . 1.377(11)
O10 Nb2 . 1.893(2)
Nb2 O5 3_766 2.0145(19)
C17A C18A . 1.357(15)
C17A H17A . 0.97
C17A H17B . 0.97
C18A H18A . 0.96
C18A H18B . 0.96
C18A H18C . 0.96
C17B C18B . 1.219(12)
C17B H17C . 0.97
C17B H17D . 0.97
C18B H18D . 0.96
C18B H18E . 0.96
C18B H18F . 0.96
C9A H9A1 . 0.96
C9A H9A2 . 0.96
C9A H9A3 . 0.96
C9B H9B1 . 0.96
C9B H9B2 . 0.96
C9B H9B3 . 0.96
